data_1510721
loop_
_publ_author_name
'Jung, W.'

_publ_section_title
;
 Ternaere Seltenerd-Iridiumboride SE Ir2 B2 (SE= Y, La, Ce, Pr, Nd, Sm,
 Eu, Gd, Tb, Dy) mit Ca Rh2 B2-Struktur
;
_journal_name_full 'Journal of the Less-Common Metals'
_journal_page_first 119
_journal_page_last 125
_journal_paper_doi 10.1016/0022-5088(91)90269-A
_journal_volume 171
_journal_year 1991
_chemical_formula_sum 'B2 Ir2 Y'
_chemical_name_systematic 'Y Ir2 B2'
_space_group_IT_number 70
_symmetry_space_group_name_Hall '-F 2uv 2vw'
_symmetry_space_group_name_H-M 'F d d d :2'
_cell_angle_alpha 90
_cell_angle_beta 90
_cell_angle_gamma 90
_cell_formula_units_Z 8
_cell_length_a 10.832
_cell_length_b 9.247
_cell_length_c 5.751
_cell_volume 576.040
_citation_journal_id_ASTM JCOMAH
_cod_data_source_file boron_207.cif
_cod_data_source_block B2Ir2Y1
_cod_original_cell_volume 576.0403
_cod_original_formula_sum 'B2 Ir2 Y1'
_cod_database_code 1510721

loop_
_symmetry_equiv_pos_as_xyz
x,y,z
-x+1/4,-y+1/4,z
x,-y+1/4,-z+1/4
-x+1/4,y,-z+1/4
-x,-y,-z
x-1/4,y-1/4,-z
-x,y-1/4,z-1/4
x-1/4,-y,z-1/4
x,y+1/2,z+1/2
-x+1/4,-y+3/4,z+1/2
x,-y+3/4,-z+3/4
-x+1/4,y+1/2,-z+3/4
-x,-y+1/2,-z+1/2
x-1/4,y+1/4,-z+1/2
-x,y+1/4,z+1/4
x-1/4,-y+1/2,z+1/4
x+1/2,y,z+1/2
-x+3/4,-y+1/4,z+1/2
x+1/2,-y+1/4,-z+3/4
-x+3/4,y,-z+3/4
-x+1/2,-y,-z+1/2
x+1/4,y-1/4,-z+1/2
-x+1/2,y-1/4,z+1/4
x+1/4,-y,z+1/4
x+1/2,y+1/2,z
-x+3/4,-y+3/4,z
x+1/2,-y+3/4,-z+1/4
-x+3/4,y+1/2,-z+1/4
-x+1/2,-y+1/2,-z
x+1/4,y+1/4,-z
-x+1/2,y+1/4,z-1/4
x+1/4,-y+1/2,z-1/4

loop_
_atom_site_label
_atom_site_type_symbol
_atom_site_fract_x
_atom_site_fract_y
_atom_site_fract_z
_atom_site_occupancy
_atom_site_U_iso_or_equiv
Ir1 Ir+1 0.49763 0.125 0.125 1 0.0
B1 B-3 0.125 0.446 0.125 1 0.0
Y1 Y+3 0.125 0.125 0.125 1 0.0
